data_4032016
loop_
_publ_author_name
'Matsumoto, Shoji'
'Kikuchi, Shu'
'Norita, Naoto'
'Masu, Hyuma'
'Akazome, Motohiro'

_publ_section_title
;
 Formation of Benzimidazoisoquinolinium and Benzimidazoisoindolinum Cyclic
 Systems by the Reaction of 2-(2-Alkynylphenyl)benzimidazoles with Iodine
 and Iodine-Iodine Interaction Including Halogen Bonding in Their Crystal
 Structures.
;
_journal_issue 13
_journal_name_full 'The Journal of organic chemistry'
_journal_page_first 5322
_journal_page_last 5329
_journal_paper_doi 10.1021/acs.joc.6b00607
_journal_volume 81
_journal_year 2016
_chemical_formula_sum 'C28 H20 I4 N2 O'
_chemical_formula_weight 908.06
_space_group_crystal_system monoclinic
_space_group_IT_number 14
_space_group_name_Hall '-P 2ybc'
_space_group_name_H-M_alt 'P 1 21/c 1'
_symmetry_space_group_name_Hall '-P 2ybc'
_symmetry_space_group_name_H-M 'P 1 21/c 1'
_atom_sites_solution_hydrogens geom
_cell_angle_alpha 90
_cell_angle_beta 92.4420(10)
_cell_angle_gamma 90
_cell_formula_units_Z 4
_cell_length_a 9.1058(2)
_cell_length_b 14.9161(4)
_cell_length_c 21.2943(5)
_cell_measurement_reflns_used 9164
_cell_measurement_temperature 173
_cell_measurement_theta_max 68.2503
_cell_measurement_theta_min 3.6190
_cell_volume 2889.63(12)
_computing_cell_refinement 'SAINT V8.34A (Bruker AXS Inc., 2013)'
_computing_data_collection 'APEX2 (Bruker AXS, 2006)'
_computing_data_reduction 'SAINT V8.34A (Bruker AXS Inc., 2013)'
_computing_molecular_graphics 'XSHEL (Bruker AXS,2002)'
_computing_publication_material 'XCIF (Bruker AXS, 2001)'
_computing_structure_refinement 'SHELXL-2013 (Sheldrick, 2013)'
_computing_structure_solution 'SHELXS-97 (Sheldrick, 1997)'
_diffrn_ambient_temperature 173
_diffrn_detector_area_resol_mean 8.3333
_diffrn_measured_fraction_theta_full 0.984
_diffrn_measured_fraction_theta_max 0.984
_diffrn_measurement_device_type 'Bruker APEXII Ultra CCD area detector'
_diffrn_measurement_method 'Phi and Omega scans'
_diffrn_radiation_monochromator 'Bruker Helios multilayer confocal mirror'
_diffrn_radiation_type CuK\a
_diffrn_radiation_wavelength 1.54178
_diffrn_reflns_av_R_equivalents 0.0438
_diffrn_reflns_av_unetI/netI 0.0280
_diffrn_reflns_limit_h_max 10
_diffrn_reflns_limit_h_min -10
_diffrn_reflns_limit_k_max 15
_diffrn_reflns_limit_k_min -17
_diffrn_reflns_limit_l_max 24
_diffrn_reflns_limit_l_min -25
_diffrn_reflns_number 30069
_diffrn_reflns_theta_full 68.245
_diffrn_reflns_theta_max 68.245
_diffrn_reflns_theta_min 3.619
_diffrn_source 'Bruker TXS fine-focus rotating anode'
_exptl_absorpt_coefficient_mu 34.050
_exptl_absorpt_correction_T_max 0.13
_exptl_absorpt_correction_T_min 0.05
_exptl_absorpt_correction_type empirical
_exptl_absorpt_process_details 'SADABS (Sheldrick 1996)'
_exptl_crystal_colour purple
_exptl_crystal_density_diffrn 2.087
_exptl_crystal_density_method 'not measured'
_exptl_crystal_description block
_exptl_crystal_F_000 1688
_exptl_crystal_size_max 0.200
_exptl_crystal_size_mid 0.150
_exptl_crystal_size_min 0.100
_refine_diff_density_max 2.190
_refine_diff_density_min -0.613
_refine_ls_extinction_method none
_refine_ls_goodness_of_fit_ref 1.055
_refine_ls_hydrogen_treatment constr
_refine_ls_matrix_type full
_refine_ls_number_parameters 317
_refine_ls_number_reflns 5199
_refine_ls_number_restraints 0
_refine_ls_restrained_S_all 1.055
_refine_ls_R_factor_all 0.0395
_refine_ls_R_factor_gt 0.0392
_refine_ls_shift/su_max 0.001
_refine_ls_shift/su_mean 0.000
_refine_ls_structure_factor_coef Fsqd
_refine_ls_weighting_details 'w=1/[\s^2^(Fo^2^)+(0.0780P)^2^+7.5231P] where P=(Fo^2^+2Fc^2^)/3'
_refine_ls_weighting_scheme calc
_refine_ls_wR_factor_gt 0.1143
_refine_ls_wR_factor_ref 0.1146
_reflns_number_gt 5108
_reflns_number_total 5199
_reflns_threshold_expression 'I > 2\s(I)'
_cod_data_source_file jo6b00607_si_004.cif
_cod_data_source_block 2c_I3
_cod_database_code 4032016

loop_
_space_group_symop_operation_xyz
'x, y, z'
'-x, y+1/2, -z+1/2'
'-x, -y, -z'
'x, -y-1/2, z-1/2'

loop_
_atom_site_type_symbol
_atom_site_label
_atom_site_fract_x
_atom_site_fract_y
_atom_site_fract_z
_atom_site_U_iso_or_equiv
_atom_site_adp_type
_atom_site_calc_flag
_atom_site_refinement_flags_adp
_atom_site_refinement_flags_posn
_atom_site_occupancy
C C1 0.3579(6) 0.6238(3) 0.5735(2) 0.0288(10) Uani d . . 1
C C2 0.4710(5) 0.6748(3) 0.5960(2) 0.0265(10) Uani d . . 1
C C3 0.3842(5) 0.6570(3) 0.7008(2) 0.0262(9) Uani d . . 1
C C4 0.2558(6) 0.6109(3) 0.6777(3) 0.0316(11) Uani d . . 1
C C5 0.2452(6) 0.5906(3) 0.6128(2) 0.0301(10) Uani d . . 1
C C6 0.1222(7) 0.5422(4) 0.5894(3) 0.0426(13) Uani d . . 1
H H6 0.1147 0.5261 0.5462 0.051 Uiso calc U R 1
C C7 0.0134(7) 0.5180(5) 0.6282(3) 0.0540(17) Uani d . . 1
H H7 -0.0681 0.4845 0.6118 0.065 Uiso calc U R 1
C C8 0.0199(7) 0.5417(5) 0.6914(3) 0.0525(17) Uani d . . 1
H H8 -0.0584 0.5263 0.7174 0.063 Uiso calc U R 1
C C9 0.1401(6) 0.5876(4) 0.7161(3) 0.0419(13) Uani d . . 1
H H9 0.1447 0.6036 0.7593 0.05 Uiso calc U R 1
C C10 0.5817(5) 0.7161(3) 0.5553(2) 0.0265(9) Uani d . . 1
C C11 0.5555(6) 0.7983(3) 0.5272(2) 0.0320(10) Uani d . . 1
H H11 0.4698 0.831 0.5369 0.038 Uiso calc U R 1
C C12 0.6513(6) 0.8338(4) 0.4854(3) 0.0347(11) Uani d . . 1
H H12 0.6309 0.8902 0.4661 0.042 Uiso calc U R 1
C C13 0.7766(6) 0.7873(4) 0.4716(2) 0.0331(11) Uani d . . 1
C C14 0.8054(6) 0.7046(4) 0.4998(2) 0.0350(11) Uani d . . 1
H H14 0.8914 0.6723 0.4899 0.042 Uiso calc U R 1
C C15 0.7107(6) 0.6691(3) 0.5417(2) 0.0322(11) Uani d . . 1
H H15 0.732 0.6132 0.5613 0.039 Uiso calc U R 1
C C16 0.8562(9) 0.9007(5) 0.4019(4) 0.062(2) Uani d . . 1
H H16A 0.7566 0.9048 0.3827 0.094 Uiso calc U R 1
H H16B 0.9281 0.909 0.3694 0.094 Uiso calc U R 1
H H16C 0.8699 0.9474 0.434 0.094 Uiso calc U R 1
C C17 0.5966(5) 0.7337(3) 0.6972(2) 0.0269(10) Uani d . . 1
C C18 0.7246(6) 0.7795(4) 0.6815(2) 0.0344(11) Uani d . . 1
H H18 0.7511 0.7864 0.6391 0.041 Uiso calc U R 1
C C19 0.8095(6) 0.8139(5) 0.7309(3) 0.0447(14) Uani d . . 1
H H19 0.8964 0.846 0.7221 0.054 Uiso calc U R 1
C C20 0.7727(7) 0.8032(5) 0.7932(3) 0.0483(15) Uani d . . 1
H H20 0.8362 0.827 0.8256 0.058 Uiso calc U R 1
C C21 0.6471(6) 0.7592(4) 0.8091(3) 0.0389(12) Uani d . . 1
H H21 0.6207 0.7528 0.8516 0.047 Uiso calc U R 1
C C22 0.5603(5) 0.7244(3) 0.7591(2) 0.0264(9) Uani d . . 1
C C23 0.3721(5) 0.6408(4) 0.8176(2) 0.0293(10) Uani d . . 1
C C24 0.2991(6) 0.6968(4) 0.8569(3) 0.0376(12) Uani d . . 1
H H24 0.287 0.7585 0.847 0.045 Uiso calc U R 1
C C25 0.2434(7) 0.6617(4) 0.9114(3) 0.0444(14) Uani d . . 1
H H25 0.1926 0.6995 0.9391 0.053 Uiso calc U R 1
C C26 0.2617(8) 0.5718(5) 0.9252(3) 0.0499(15) Uani d . . 1
H H26 0.2212 0.5475 0.9619 0.06 Uiso calc U R 1
C C27 0.3385(8) 0.5172(4) 0.8859(3) 0.0489(15) Uani d . . 1
H H27 0.3526 0.4557 0.8961 0.059 Uiso calc U R 1
C C28 0.3949(7) 0.5517(4) 0.8319(3) 0.0409(13) Uani d . . 1
H H28 0.4487 0.5144 0.8049 0.049 Uiso calc U R 1
I I1 0.34518(4) 0.59926(2) 0.47610(2) 0.03547(13) Uani d . . 1
I I2 0.39052(4) 0.53805(2) 0.31669(2) 0.03452(12) Uani d . . 1
I I3 0.24522(3) 0.60725(2) 0.19857(2) 0.03107(12) Uani d . . 1
I I4 0.09417(4) 0.66868(3) 0.08614(2) 0.04375(13) Uani d . . 1
N N1 0.4840(4) 0.6903(3) 0.66098(18) 0.0244(8) Uani d . . 1
N N2 0.4294(5) 0.6760(3) 0.76050(19) 0.0284(9) Uani d . . 1
O O1 0.8767(5) 0.8143(3) 0.43041(19) 0.0443(9) Uani d . . 1

loop_
_atom_site_aniso_label
_atom_site_aniso_U_11
_atom_site_aniso_U_22
_atom_site_aniso_U_33
_atom_site_aniso_U_12
_atom_site_aniso_U_13
_atom_site_aniso_U_23
C1 0.037(3) 0.033(2) 0.016(2) -0.005(2) -0.0063(19) 0.0011(18)
C2 0.032(2) 0.030(2) 0.017(2) -0.0023(18) 0.0015(18) 0.0007(17)
C3 0.029(2) 0.029(2) 0.020(2) -0.0002(18) 0.0024(18) 0.0033(17)
C4 0.033(3) 0.034(3) 0.027(3) -0.0035(19) -0.003(2) 0.0050(19)
C5 0.030(2) 0.035(3) 0.025(3) -0.0023(19) -0.001(2) 0.0072(19)
C6 0.048(3) 0.048(3) 0.031(3) -0.014(3) -0.007(2) 0.001(2)
C7 0.045(3) 0.062(4) 0.055(4) -0.025(3) -0.011(3) 0.011(3)
C8 0.036(3) 0.082(5) 0.039(3) -0.022(3) -0.001(3) 0.014(3)
C9 0.036(3) 0.058(4) 0.032(3) -0.012(2) 0.003(2) 0.006(2)
C10 0.033(2) 0.031(2) 0.016(2) -0.0054(19) 0.0013(18) -0.0002(17)
C11 0.037(3) 0.032(3) 0.027(3) 0.001(2) 0.002(2) 0.0012(19)
C12 0.044(3) 0.033(3) 0.027(3) -0.003(2) 0.000(2) 0.007(2)
C13 0.040(3) 0.041(3) 0.018(2) -0.009(2) -0.001(2) 0.004(2)
C14 0.038(3) 0.038(3) 0.029(3) 0.002(2) 0.003(2) -0.002(2)
C15 0.038(3) 0.033(3) 0.026(3) -0.003(2) 0.000(2) 0.0043(19)
C16 0.059(4) 0.067(5) 0.063(5) -0.012(3) 0.019(4) 0.030(4)
C17 0.027(2) 0.031(2) 0.023(2) -0.0025(18) 0.0005(18) 0.0008(18)
C18 0.032(3) 0.048(3) 0.023(2) -0.014(2) 0.007(2) 0.000(2)
C19 0.037(3) 0.065(4) 0.033(3) -0.017(3) 0.003(2) -0.008(3)
C20 0.043(3) 0.071(4) 0.030(3) -0.017(3) -0.006(2) -0.010(3)
C21 0.044(3) 0.053(3) 0.020(2) -0.005(2) -0.001(2) -0.003(2)
C22 0.026(2) 0.032(2) 0.021(2) -0.0038(18) 0.0039(18) -0.0023(18)
C23 0.033(2) 0.037(3) 0.018(2) -0.003(2) 0.0011(18) 0.0023(19)
C24 0.046(3) 0.038(3) 0.030(3) -0.004(2) 0.013(2) -0.001(2)
C25 0.057(4) 0.045(3) 0.033(3) -0.007(3) 0.021(3) -0.006(2)
C26 0.069(4) 0.057(4) 0.025(3) -0.008(3) 0.016(3) 0.005(3)
C27 0.075(4) 0.045(3) 0.028(3) 0.003(3) 0.013(3) 0.009(2)
C28 0.056(4) 0.037(3) 0.030(3) 0.006(2) 0.013(2) 0.003(2)
I1 0.0474(2) 0.0382(2) 0.0201(2) -0.00585(13) -0.00707(14) -0.00072(11)
I2 0.0386(2) 0.0413(2) 0.02376(19) 0.00590(12) 0.00287(14) 0.00038(11)
I3 0.0326(2) 0.0347(2) 0.0263(2) 0.00022(11) 0.00585(13) 0.00060(11)
I4 0.0509(2) 0.0533(2) 0.0271(2) 0.00616(16) 0.00210(16) 0.00692(14)
N1 0.031(2) 0.0268(19) 0.0158(19) -0.0039(15) 0.0006(15) 0.0006(14)
N2 0.032(2) 0.035(2) 0.019(2) -0.0022(16) 0.0014(16) -0.0001(16)
O1 0.045(2) 0.053(2) 0.036(2) -0.0066(18) 0.0119(17) 0.0105(18)

loop_
_atom_type_symbol
_atom_type_description
_atom_type_scat_dispersion_real
_atom_type_scat_dispersion_imag
_atom_type_scat_source
C C 0.0181 0.0091 'International Tables Vol C Tables 4.2.6.8 and 6.1.1.4'
H H 0.0000 0.0000 'International Tables Vol C Tables 4.2.6.8 and 6.1.1.4'
N N 0.0311 0.0180 'International Tables Vol C Tables 4.2.6.8 and 6.1.1.4'
O O 0.0492 0.0322 'International Tables Vol C Tables 4.2.6.8 and 6.1.1.4'
I I -0.3257 6.8362 'International Tables Vol C Tables 4.2.6.8 and 6.1.1.4'

loop_
_geom_angle_atom_site_label_1
_geom_angle_atom_site_label_2
_geom_angle_atom_site_label_3
_geom_angle
C2 C1 C5 122.6(4)
C2 C1 I1 117.1(4)
C5 C1 I1 120.2(3)
C1 C2 N1 118.2(4)
C1 C2 C10 123.5(4)
N1 C2 C10 118.3(4)
N2 C3 N1 109.0(4)
N2 C3 C4 129.6(4)
N1 C3 C4 121.4(4)
C9 C4 C5 119.6(5)
C9 C4 C3 123.0(5)
C5 C4 C3 117.4(5)
C6 C5 C4 118.5(5)
C6 C5 C1 123.2(5)
C4 C5 C1 118.3(5)
C7 C6 C5 120.5(6)
C7 C6 H6 119.8
C5 C6 H6 119.8
C6 C7 C8 121.2(6)
C6 C7 H7 119.4
C8 C7 H7 119.4
C9 C8 C7 119.8(6)
C9 C8 H8 120.1
C7 C8 H8 120.1
C8 C9 C4 120.3(6)
C8 C9 H9 119.9
C4 C9 H9 119.9
C11 C10 C15 118.9(4)
C11 C10 C2 120.7(5)
C15 C10 C2 120.3(4)
C12 C11 C10 121.2(5)
C12 C11 H11 119.4
C10 C11 H11 119.4
C13 C12 C11 119.8(5)
C13 C12 H12 120.1
C11 C12 H12 120.1
O1 C13 C12 125.1(5)
O1 C13 C14 115.1(5)
C12 C13 C14 119.8(5)
C15 C14 C13 120.6(5)
C15 C14 H14 119.7
C13 C14 H14 119.7
C14 C15 C10 119.7(5)
C14 C15 H15 120.2
C10 C15 H15 120.2
O1 C16 H16A 109.5
O1 C16 H16B 109.5
H16A C16 H16B 109.5
O1 C16 H16C 109.5
H16A C16 H16C 109.5
H16B C16 H16C 109.5
C22 C17 C18 120.8(5)
C22 C17 N1 106.1(4)
C18 C17 N1 133.1(5)
C19 C18 C17 116.4(5)
C19 C18 H18 121.8
C17 C18 H18 121.8
C18 C19 C20 122.3(5)
C18 C19 H19 118.8
C20 C19 H19 118.8
C21 C20 C19 121.8(5)
C21 C20 H20 119.1
C19 C20 H20 119.1
C20 C21 C22 116.0(5)
C20 C21 H21 122.0
C22 C21 H21 122.0
C17 C22 N2 108.2(4)
C17 C22 C21 122.6(5)
N2 C22 C21 129.2(5)
C24 C23 C28 121.6(5)
C24 C23 N2 119.6(5)
C28 C23 N2 118.8(5)
C23 C24 C25 118.9(5)
C23 C24 H24 120.5
C25 C24 H24 120.5
C26 C25 C24 119.9(5)
C26 C25 H25 120.0
C24 C25 H25 120.0
C27 C26 C25 120.2(5)
C27 C26 H26 119.9
C25 C26 H26 119.9
C26 C27 C28 120.2(6)
C26 C27 H27 119.9
C28 C27 H27 119.9
C23 C28 C27 119.1(5)
C23 C28 H28 120.5
C27 C28 H28 120.5
I4 I3 I2 177.367(15)
C3 N1 C2 121.5(4)
C3 N1 C17 108.4(4)
C2 N1 C17 130.0(4)
C3 N2 C22 108.4(4)
C3 N2 C23 127.7(4)
C22 N2 C23 123.1(4)
C13 O1 C16 117.6(5)

loop_
_geom_bond_atom_site_label_1
_geom_bond_atom_site_label_2
_geom_bond_distance
C1 C2 1.351(7)
C1 C5 1.440(7)
C1 I1 2.105(5)
C2 N1 1.403(6)
C2 C10 1.490(6)
C3 N2 1.350(6)
C3 N1 1.362(6)
C3 C4 1.425(7)
C4 C9 1.405(8)
C4 C5 1.414(8)
C5 C6 1.407(8)
C6 C7 1.366(9)
C6 H6 0.95
C7 C8 1.389(10)
C7 H7 0.95
C8 C9 1.376(9)
C8 H8 0.95
C9 H9 0.95
C10 C11 1.380(7)
C10 C15 1.409(7)
C11 C12 1.379(7)
C11 H11 0.95
C12 C13 1.378(8)
C12 H12 0.95
C13 O1 1.353(6)
C13 C14 1.392(8)
C14 C15 1.373(7)
C14 H14 0.95
C15 H15 0.95
C16 O1 1.433(8)
C16 H16A 0.98
C16 H16B 0.98
C16 H16C 0.98
C17 C22 1.379(7)
C17 C18 1.403(7)
C17 N1 1.414(6)
C18 C19 1.377(8)
C18 H18 0.95
C19 C20 1.392(9)
C19 H19 0.95
C20 C21 1.374(9)
C20 H20 0.95
C21 C22 1.399(7)
C21 H21 0.95
C22 N2 1.395(6)
C23 C24 1.374(7)
C23 C28 1.378(8)
C23 N2 1.442(6)
C24 C25 1.389(8)
C24 H24 0.95
C25 C26 1.381(9)
C25 H25 0.95
C26 C27 1.380(9)
C26 H26 0.95
C27 C28 1.380(8)
C27 H27 0.95
C28 H28 0.95
I2 I3 2.9764(4)
I3 I4 2.8604(5)

loop_
_geom_torsion_atom_site_label_1
_geom_torsion_atom_site_label_2
_geom_torsion_atom_site_label_3
_geom_torsion_atom_site_label_4
_geom_torsion
C5 C1 C2 N1 4.7(8)
I1 C1 C2 N1 -178.4(3)
C5 C1 C2 C10 -174.7(5)
I1 C1 C2 C10 2.2(7)
N2 C3 C4 C9 9.4(9)
N1 C3 C4 C9 -170.1(5)
N2 C3 C4 C5 -172.2(5)
N1 C3 C4 C5 8.2(7)
C9 C4 C5 C6 -4.0(8)
C3 C4 C5 C6 177.6(5)
C9 C4 C5 C1 173.4(5)
C3 C4 C5 C1 -5.0(7)
C2 C1 C5 C6 176.0(5)
I1 C1 C5 C6 -0.8(7)
C2 C1 C5 C4 -1.3(8)
I1 C1 C5 C4 -178.1(4)
C4 C5 C6 C7 2.1(9)
C1 C5 C6 C7 -175.2(6)
C5 C6 C7 C8 1.0(11)
C6 C7 C8 C9 -2.3(11)
C7 C8 C9 C4 0.3(11)
C5 C4 C9 C8 2.9(9)
C3 C4 C9 C8 -178.9(6)
C1 C2 C10 C11 86.0(6)
N1 C2 C10 C11 -93.4(6)
C1 C2 C10 C15 -89.8(6)
N1 C2 C10 C15 90.8(6)
C15 C10 C11 C12 1.4(8)
C2 C10 C11 C12 -174.5(5)
C10 C11 C12 C13 -0.7(8)
C11 C12 C13 O1 178.5(5)
C11 C12 C13 C14 0.3(8)
O1 C13 C14 C15 -178.9(5)
C12 C13 C14 C15 -0.6(8)
C13 C14 C15 C10 1.2(8)
C11 C10 C15 C14 -1.6(7)
C2 C10 C15 C14 174.3(5)
C22 C17 C18 C19 0.0(8)
N1 C17 C18 C19 179.8(6)
C17 C18 C19 C20 0.8(10)
C18 C19 C20 C21 -1.5(11)
C19 C20 C21 C22 1.2(10)
C18 C17 C22 N2 -179.7(5)
N1 C17 C22 N2 0.4(5)
C18 C17 C22 C21 -0.2(8)
N1 C17 C22 C21 179.9(5)
C20 C21 C22 C17 -0.4(9)
C20 C21 C22 N2 179.0(6)
C28 C23 C24 C25 -2.0(9)
N2 C23 C24 C25 179.4(5)
C23 C24 C25 C26 0.0(10)
C24 C25 C26 C27 1.7(11)
C25 C26 C27 C28 -1.3(11)
C24 C23 C28 C27 2.3(9)
N2 C23 C28 C27 -179.0(6)
C26 C27 C28 C23 -0.6(10)
N2 C3 N1 C2 175.3(4)
C4 C3 N1 C2 -5.0(7)
N2 C3 N1 C17 -0.9(5)
C4 C3 N1 C17 178.7(4)
C1 C2 N1 C3 -1.5(7)
C10 C2 N1 C3 177.9(4)
C1 C2 N1 C17 173.8(5)
C10 C2 N1 C17 -6.7(7)
C22 C17 N1 C3 0.3(5)
C18 C17 N1 C3 -179.6(6)
C22 C17 N1 C2 -175.5(5)
C18 C17 N1 C2 4.6(9)
N1 C3 N2 C22 1.2(5)
C4 C3 N2 C22 -178.4(5)
N1 C3 N2 C23 -168.4(4)
C4 C3 N2 C23 12.0(9)
C17 C22 N2 C3 -1.0(6)
C21 C22 N2 C3 179.5(5)
C17 C22 N2 C23 169.2(5)
C21 C22 N2 C23 -10.3(8)
C24 C23 N2 C3 -112.6(6)
C28 C23 N2 C3 68.7(7)
C24 C23 N2 C22 79.3(6)
C28 C23 N2 C22 -99.5(6)
C12 C13 O1 C16 4.3(9)
C14 C13 O1 C16 -177.5(6)
